data_4328427
loop_
_publ_author_name
'Stanislav S. Stoyko'
'Mansura Khatun'
'Arthur Mar'

_publ_contact_author_address
; Department of Chemistry
  University of Alberta
  Edmonton, AB
  Canada  T6G 2G2
;
_publ_contact_author_email arthur.mar@ualberta.ca
_publ_contact_author_fax '(780) 492-8231'
_publ_contact_author_name 'Dr. Arthur Mar'
_publ_contact_author_phone '(780) 492-5592'
_publ_section_title
;
 Ternary Arsenides A2Zn2As3 (A = Sr, Eu) and Their Stuffed Derivatives
 A2Ag2ZnAs3
;
_journal_name_full 'Inorganic Chemistry'
_journal_page_first 2621
_journal_page_last 2628
_journal_paper_doi 10.1021/ic202580m
_journal_volume 51
_journal_year 2012
_chemical_formula_structural 'Eu2 Ag2.03 Zn0.98 As3.08'
_chemical_formula_sum 'Ag2.03 As3.08 Eu2 Zn0.98'
_chemical_formula_weight 816.47
_chemical_name_common 'europium silver zinc arsenide (2/2/1/3)'
_chemical_name_systematic 'europium silver zinc arsenide (2/2/1/3)'
_space_group_IT_number 12
_symmetry_cell_setting monoclinic
_symmetry_space_group_name_Hall '-C 2y'
_symmetry_space_group_name_H-M 'C 1 2/m 1'
_atom_sites_solution_primary direct
_atom_sites_solution_secondary difmap
_audit_creation_method SHELXL-97
_cell_angle_alpha 90.00
_cell_angle_beta 126.2050(10)
_cell_angle_gamma 90.00
_cell_formula_units_Z 4
_cell_length_a 16.4268(10)
_cell_length_b 4.4721(3)
_cell_length_c 11.9613(7)
_cell_measurement_reflns_used 6114
_cell_measurement_temperature 173(2)
_cell_measurement_theta_max 33.13
_cell_measurement_theta_min 2.50
_cell_volume 709.03(8)
_computing_cell_refinement 'Bruker SAINT 7.68A (Bruker, 2009)'
_computing_data_collection 'Bruker SMART 5.054 (Bruker, 1999)'
_computing_data_reduction 'Bruker SAINT 7.68A'
_computing_molecular_graphics 'ATOMS 5.1 (Dowty, 1999)'
_computing_publication_material 'Bruker SHELXTL 6.12'
_computing_structure_refinement 'Bruker SHELXTL 6.12'
_computing_structure_solution 'Bruker SHELXTL 6.12'
_diffrn_ambient_temperature 173(2)
_diffrn_measured_fraction_theta_full 0.970
_diffrn_measured_fraction_theta_max 0.970
_diffrn_measurement_device_type 'Bruker D8/SMART APEX II CCD'
_diffrn_measurement_method '\w scans'
_diffrn_radiation_monochromator graphite
_diffrn_radiation_source 'fine-focus sealed tube'
_diffrn_radiation_type MoK\a
_diffrn_radiation_wavelength 0.71073
_diffrn_reflns_av_R_equivalents 0.0281
_diffrn_reflns_av_sigmaI/netI 0.0266
_diffrn_reflns_limit_h_max 25
_diffrn_reflns_limit_h_min -24
_diffrn_reflns_limit_k_max 6
_diffrn_reflns_limit_k_min -6
_diffrn_reflns_limit_l_max 17
_diffrn_reflns_limit_l_min -18
_diffrn_reflns_number 4900
_diffrn_reflns_theta_full 33.21
_diffrn_reflns_theta_max 33.21
_diffrn_reflns_theta_min 2.11
_diffrn_standards_number 0
_exptl_absorpt_coefficient_mu 40.297
_exptl_absorpt_correction_T_max 0.1666
_exptl_absorpt_correction_T_min 0.0437
_exptl_absorpt_correction_type numerical
_exptl_absorpt_process_details 'Bruker SHELXTL 6.12 (Sheldrick, 2001)'
_exptl_crystal_colour grey
_exptl_crystal_density_diffrn 7.649
_exptl_crystal_description needle
_exptl_crystal_F_000 1408
_exptl_crystal_size_max 0.17
_exptl_crystal_size_mid 0.08
_exptl_crystal_size_min 0.07
_refine_diff_density_max 6.608
_refine_diff_density_min -4.708
_refine_diff_density_rms 0.588
_refine_ls_extinction_coef 0.0116(3)
_refine_ls_extinction_expression Fc^*^=kFc[1+0.001xFc^2^\l^3^/sin(2\q)]^-1/4^
_refine_ls_extinction_method SHELXL
_refine_ls_goodness_of_fit_ref 1.101
_refine_ls_matrix_type full
_refine_ls_number_parameters 61
_refine_ls_number_reflns 1458
_refine_ls_number_restraints 4
_refine_ls_restrained_S_all 1.099
_refine_ls_R_factor_all 0.0321
_refine_ls_R_factor_gt 0.0309
_refine_ls_shift/su_max 0.001
_refine_ls_shift/su_mean 0.000
_refine_ls_structure_factor_coef Fsqd
_refine_ls_weighting_details 'calc w=1/[\s^2^(Fo^2^)+(0.0286P)^2^+33.3244P] where P=(Fo^2^+2Fc^2^)/3'
_refine_ls_weighting_scheme calc
_refine_ls_wR_factor_gt 0.0719
_refine_ls_wR_factor_ref 0.0725
_reflns_number_gt 1410
_reflns_number_total 1458
_reflns_threshold_expression I>2\s(I)
_cod_data_source_file ic202580m_si_002_1.cif
_cod_data_source_block Eu2Ag2ZnAs3
_cod_database_code 4328427

loop_
_symmetry_equiv_pos_as_xyz
'x, y, z'
'-x, y, -z'
'x+1/2, y+1/2, z'
'-x+1/2, y+1/2, -z'
'-x, -y, -z'
'x, -y, z'
'-x+1/2, -y+1/2, -z'
'x+1/2, -y+1/2, z'

loop_
_atom_site_label
_atom_site_type_symbol
_atom_site_fract_x
_atom_site_fract_y
_atom_site_fract_z
_atom_site_U_iso_or_equiv
_atom_site_adp_type
_atom_site_occupancy
_atom_site_symmetry_multiplicity
_atom_site_calc_flag
_atom_site_refinement_flags
Eu1 Eu 0.26115(3) 0.0000 0.66851(4) 0.00684(12) Uani 1 2 d S
Eu2 Eu 0.43479(3) 0.0000 0.09285(4) 0.00735(13) Uani 1 2 d S
Ag1A Ag 0.0368(6) 0.0000 0.3624(7) 0.0215(6) Uani 0.183(6) 2 d SP
Ag1B Ag 0.05129(14) 0.0000 0.3321(2) 0.0215(6) Uani 0.29(2) 2 d SP
Zn1B Zn 0.05129(14) 0.0000 0.3321(2) 0.0215(6) Uani 0.54(3) 2 d SP
Ag2 Ag 0.41989(6) 0.0000 0.36080(9) 0.0279(4) Uani 0.65(2) 2 d SP
Zn2 Zn 0.41989(6) 0.0000 0.36080(9) 0.0279(4) Uani 0.35(3) 2 d SP
Ag3 Ag 0.23310(5) 0.0000 0.09835(7) 0.0140(2) Uani 0.91(2) 2 d SP
Zn3 Zn 0.23310(5) 0.0000 0.09835(7) 0.0140(2) Uani 0.09(3) 2 d SP
As1 As 0.08121(6) 0.0000 0.11964(8) 0.00676(16) Uani 1 2 d S
As2 As 0.15421(8) 0.0000 0.81922(11) 0.01283(19) Uani 1 2 d S
As3 As 0.37865(7) 0.0000 0.53993(9) 0.01047(18) Uani 1 2 d S
As4 As 0.0000 0.0000 0.5000 0.053(6) Uiso 0.166(12) 4 d SP

loop_
_atom_site_aniso_label
_atom_site_aniso_U_11
_atom_site_aniso_U_22
_atom_site_aniso_U_33
_atom_site_aniso_U_23
_atom_site_aniso_U_13
_atom_site_aniso_U_12
Eu1 0.00549(18) 0.01061(19) 0.00484(18) 0.000 0.00328(14) 0.000
Eu2 0.00932(19) 0.00826(19) 0.00899(19) 0.000 0.00789(15) 0.000
Ag1A 0.0244(7) 0.0103(5) 0.0059(8) 0.000 -0.0044(5) 0.000
Ag1B 0.0244(7) 0.0103(5) 0.0059(8) 0.000 -0.0044(5) 0.000
Zn1B 0.0244(7) 0.0103(5) 0.0059(8) 0.000 -0.0044(5) 0.000
Ag2 0.0105(4) 0.0675(8) 0.0078(4) 0.000 0.0065(3) 0.000
Zn2 0.0105(4) 0.0675(8) 0.0078(4) 0.000 0.0065(3) 0.000
Ag3 0.0059(3) 0.0170(4) 0.0169(4) 0.000 0.0055(3) 0.000
Zn3 0.0059(3) 0.0170(4) 0.0169(4) 0.000 0.0055(3) 0.000
As1 0.0039(3) 0.0086(3) 0.0057(3) 0.000 0.0016(3) 0.000
As2 0.0206(4) 0.0090(4) 0.0223(4) 0.000 0.0201(4) 0.000
As3 0.0090(4) 0.0139(4) 0.0108(4) 0.000 0.0071(3) 0.000

loop_
_atom_type_symbol
_atom_type_description
_atom_type_scat_dispersion_real
_atom_type_scat_dispersion_imag
_atom_type_scat_source
Zn Zn 0.2839 1.4301 'International Tables Vol C Tables 4.2.6.8 and 6.1.1.4'
As As 0.0499 2.0058 'International Tables Vol C Tables 4.2.6.8 and 6.1.1.4'
Ag Ag -0.8971 1.1015 'International Tables Vol C Tables 4.2.6.8 and 6.1.1.4'
Eu Eu -0.1578 3.6682 'International Tables Vol C Tables 4.2.6.8 and 6.1.1.4'

loop_
_geom_angle_atom_site_label_1
_geom_angle_atom_site_label_2
_geom_angle_atom_site_label_3
_geom_angle
_geom_angle_site_symmetry_1
_geom_angle_site_symmetry_3
As3 Eu1 As3 89.06(2) . 7_546
As3 Eu1 As3 89.06(2) . 7_556
As3 Eu1 As3 91.61(3) 7_546 7_556
As3 Eu1 As2 176.34(3) . .
As3 Eu1 As2 93.49(2) 7_546 .
As3 Eu1 As2 93.49(2) 7_556 .
As3 Eu1 As1 86.76(2) . 7_556
As3 Eu1 As1 175.46(2) 7_546 7_556
As3 Eu1 As1 90.079(16) 7_556 7_556
As2 Eu1 As1 90.61(2) . 7_556
As3 Eu1 As1 86.76(2) . 7_546
As3 Eu1 As1 90.079(16) 7_546 7_546
As3 Eu1 As1 175.46(2) 7_556 7_546
As2 Eu1 As1 90.61(2) . 7_546
As1 Eu1 As1 87.93(2) 7_556 7_546
As3 Eu1 Ag1A 93.66(19) . .
As3 Eu1 Ag1A 46.02(2) 7_546 .
As3 Eu1 Ag1A 46.02(2) 7_556 .
As2 Eu1 Ag1A 89.99(19) . .
As1 Eu1 Ag1A 136.029(11) 7_556 .
As1 Eu1 Ag1A 136.029(12) 7_546 .
As3 Eu1 Ag1B 84.64(6) . .
As3 Eu1 Ag1B 45.944(13) 7_546 .
As3 Eu1 Ag1B 45.944(13) 7_556 .
As2 Eu1 Ag1B 99.02(6) . .
As1 Eu1 Ag1B 135.163(15) 7_556 .
As1 Eu1 Ag1B 135.163(16) 7_546 .
Ag1A Eu1 Ag1B 9.03(15) . .
As3 Eu1 As4 128.70(2) . .
As3 Eu1 As4 57.747(16) 7_546 .
As3 Eu1 As4 57.747(16) 7_556 .
As2 Eu1 As4 54.96(2) . .
As1 Eu1 As4 126.540(14) 7_556 .
As1 Eu1 As4 126.540(14) 7_546 .
Ag1A Eu1 As4 35.03(19) . .
Ag1B Eu1 As4 44.06(6) . .
As3 Eu1 Zn3 131.150(15) . 7_556
As3 Eu1 Zn3 138.49(2) 7_546 7_556
As3 Eu1 Zn3 80.846(18) 7_556 7_556
As2 Eu1 Zn3 46.946(14) . 7_556
As1 Eu1 Zn3 45.989(18) 7_556 7_556
As1 Eu1 Zn3 100.616(19) 7_546 7_556
Ag1A Eu1 Zn3 111.39(14) . 7_556
Ag1B Eu1 Zn3 117.86(4) . 7_556
As4 Eu1 Zn3 84.650(13) . 7_556
As3 Eu1 Ag3 131.150(15) . 7_556
As3 Eu1 Ag3 138.49(2) 7_546 7_556
As3 Eu1 Ag3 80.846(18) 7_556 7_556
As2 Eu1 Ag3 46.946(14) . 7_556
As1 Eu1 Ag3 45.989(18) 7_556 7_556
As1 Eu1 Ag3 100.616(19) 7_546 7_556
Ag1A Eu1 Ag3 111.39(14) . 7_556
Ag1B Eu1 Ag3 117.86(4) . 7_556
As4 Eu1 Ag3 84.650(13) . 7_556
Zn3 Eu1 Ag3 0.00(2) 7_556 7_556
As1 Eu2 As1 90.13(2) 3 3_545
As1 Eu2 As2 159.71(3) 3 7_546
As1 Eu2 As2 86.548(17) 3_545 7_546
As1 Eu2 As2 86.548(17) 3 7_556
As1 Eu2 As2 159.71(3) 3_545 7_556
As2 Eu2 As2 89.66(2) 7_546 7_556
As1 Eu2 Zn1B 53.24(6) 3 3
As1 Eu2 Zn1B 112.58(4) 3_545 3
As2 Eu2 Zn1B 110.06(6) 7_546 3
As2 Eu2 Zn1B 50.54(5) 7_556 3
As1 Eu2 Ag1B 53.24(6) 3 3
As1 Eu2 Ag1B 112.58(4) 3_545 3
As2 Eu2 Ag1B 110.06(6) 7_546 3
As2 Eu2 Ag1B 50.54(5) 7_556 3
Zn1B Eu2 Ag1B 0.00(8) 3 3
As1 Eu2 Zn1B 112.58(4) 3 3_545
As1 Eu2 Zn1B 53.24(6) 3_545 3_545
As2 Eu2 Zn1B 50.54(5) 7_546 3_545
As2 Eu2 Zn1B 110.06(6) 7_556 3_545
Zn1B Eu2 Zn1B 87.89(5) 3 3_545
Ag1B Eu2 Zn1B 87.89(5) 3 3_545
As1 Eu2 Ag1B 112.58(4) 3 3_545
As1 Eu2 Ag1B 53.24(6) 3_545 3_545
As2 Eu2 Ag1B 50.54(5) 7_546 3_545
As2 Eu2 Ag1B 110.06(6) 7_556 3_545
Zn1B Eu2 Ag1B 87.89(5) 3 3_545
Ag1B Eu2 Ag1B 87.89(5) 3 3_545
Zn1B Eu2 Ag1B 0.0 3_545 3_545
As1 Eu2 Zn3 147.60(2) 3 7_545
As1 Eu2 Zn3 82.064(16) 3_545 7_545
As2 Eu2 Zn3 51.49(2) 7_546 7_545
As2 Eu2 Zn3 110.84(2) 7_556 7_545
Zn1B Eu2 Zn3 157.25(6) 3 7_545
Ag1B Eu2 Zn3 157.25(6) 3 7_545
Zn1B Eu2 Zn3 87.66(2) 3_545 7_545
Ag1B Eu2 Zn3 87.66(2) 3_545 7_545
As1 Eu2 Ag3 147.60(2) 3 7_545
As1 Eu2 Ag3 82.064(16) 3_545 7_545
As2 Eu2 Ag3 51.49(2) 7_546 7_545
As2 Eu2 Ag3 110.84(2) 7_556 7_545
Zn1B Eu2 Ag3 157.25(6) 3 7_545
Ag1B Eu2 Ag3 157.25(6) 3 7_545
Zn1B Eu2 Ag3 87.66(2) 3_545 7_545
Ag1B Eu2 Ag3 87.66(2) 3_545 7_545
Zn3 Eu2 Ag3 0.00(3) 7_545 7_545
As1 Eu2 Zn3 82.064(16) 3 7
As1 Eu2 Zn3 147.60(2) 3_545 7
As2 Eu2 Zn3 110.84(2) 7_546 7
As2 Eu2 Zn3 51.49(2) 7_556 7
Zn1B Eu2 Zn3 87.66(2) 3 7
Ag1B Eu2 Zn3 87.66(2) 3 7
Zn1B Eu2 Zn3 157.25(6) 3_545 7
Ag1B Eu2 Zn3 157.25(6) 3_545 7
Zn3 Eu2 Zn3 87.875(19) 7_545 7
Ag3 Eu2 Zn3 87.875(19) 7_545 7
As1 Eu2 Ag3 82.064(16) 3 7
As1 Eu2 Ag3 147.60(2) 3_545 7
As2 Eu2 Ag3 110.84(2) 7_546 7
As2 Eu2 Ag3 51.49(2) 7_556 7
Zn1B Eu2 Ag3 87.66(2) 3 7
Ag1B Eu2 Ag3 87.66(2) 3 7
Zn1B Eu2 Ag3 157.25(6) 3_545 7
Ag1B Eu2 Ag3 157.25(6) 3_545 7
Zn3 Eu2 Ag3 87.875(19) 7_545 7
Ag3 Eu2 Ag3 87.875(19) 7_545 7
Zn3 Eu2 Ag3 0.00(3) 7 7
Ag1B Ag1A As4 172.7(9) . .
Ag1B Ag1A As3 88.3(5) . 7_556
As4 Ag1A As3 88.4(2) . 7_556
Ag1B Ag1A As3 88.3(5) . 7_546
As4 Ag1A As3 88.4(2) . 7_546
As3 Ag1A As3 124.6(2) 7_556 7_546
Ag1B Ag1A As2 103.7(7) . 5_556
As4 Ag1A As2 83.5(3) . 5_556
As3 Ag1A As2 117.24(16) 7_556 5_556
As3 Ag1A As2 117.24(16) 7_546 5_556
Ag1B Ag1A Zn2 122.9(3) . 3_445
As4 Ag1A Zn2 60.5(2) . 3_445
As3 Ag1A Zn2 148.8(4) 7_556 3_445
As3 Ag1A Zn2 60.55(9) 7_546 3_445
As2 Ag1A Zn2 61.62(16) 5_556 3_445
Ag1B Ag1A Ag2 122.9(3) . 3_445
As4 Ag1A Ag2 60.5(2) . 3_445
As3 Ag1A Ag2 148.8(4) 7_556 3_445
As3 Ag1A Ag2 60.55(9) 7_546 3_445
As2 Ag1A Ag2 61.62(16) 5_556 3_445
Zn2 Ag1A Ag2 0.00(3) 3_445 3_445
Ag1B Ag1A Zn2 122.9(3) . 3_455
As4 Ag1A Zn2 60.5(2) . 3_455
As3 Ag1A Zn2 60.55(9) 7_556 3_455
As3 Ag1A Zn2 148.8(4) 7_546 3_455
As2 Ag1A Zn2 61.62(16) 5_556 3_455
Zn2 Ag1A Zn2 99.0(3) 3_445 3_455
Ag2 Ag1A Zn2 99.0(3) 3_445 3_455
Ag1B Ag1A Ag2 122.9(3) . 3_455
As4 Ag1A Ag2 60.5(2) . 3_455
As3 Ag1A Ag2 60.55(9) 7_556 3_455
As3 Ag1A Ag2 148.8(4) 7_546 3_455
As2 Ag1A Ag2 61.62(16) 5_556 3_455
Zn2 Ag1A Ag2 99.0(3) 3_445 3_455
Ag2 Ag1A Ag2 99.0(3) 3_445 3_455
Zn2 Ag1A Ag2 0.00(3) 3_455 3_455
Ag1B Ag1A Eu1 95.6(8) . .
As4 Ag1A Eu1 77.16(19) . .
As3 Ag1A Eu1 62.70(12) 7_556 .
As3 Ag1A Eu1 62.70(12) 7_546 .
As2 Ag1A Eu1 160.7(4) 5_556 .
Zn2 Ag1A Eu1 107.59(18) 3_445 .
Ag2 Ag1A Eu1 107.59(18) 3_445 .
Zn2 Ag1A Eu1 107.59(18) 3_455 .
Ag2 Ag1A Eu1 107.59(18) 3_455 .
Ag1B Ag1A Eu2 62.2(5) . 3_445
As4 Ag1A Eu2 122.6(2) . 3_445
As3 Ag1A Eu2 147.1(4) 7_556 3_445
As3 Ag1A Eu2 71.83(10) 7_546 3_445
As2 Ag1A Eu2 61.87(11) 5_556 3_445
Zn2 Ag1A Eu2 62.91(7) 3_445 3_445
Ag2 Ag1A Eu2 62.91(7) 3_445 3_445
Zn2 Ag1A Eu2 122.28(19) 3_455 3_445
Ag2 Ag1A Eu2 122.28(19) 3_455 3_445
Eu1 Ag1A Eu2 129.94(18) . 3_445
Ag1A Ag1B As3 79.6(3) . 7_556
Ag1A Ag1B As3 79.6(3) . 7_546
As3 Ag1B As3 121.22(8) 7_556 7_546
Ag1A Ag1B As4 5.8(7) . .
As3 Ag1B As4 76.99(8) 7_556 .
As3 Ag1B As4 76.99(8) 7_546 .
Ag1A Ag1B As2 65.2(7) . 5_556
As3 Ag1B As2 109.80(7) 7_556 5_556
As3 Ag1B As2 109.80(7) 7_546 5_556
As4 Ag1B As2 70.96(8) . 5_556
Ag1A Ag1B As1 167.0(8) . .
As3 Ag1B As1 106.15(8) 7_556 .
As3 Ag1B As1 106.15(8) 7_546 .
As4 Ag1B As1 172.79(7) . .
As2 Ag1B As1 101.83(7) 5_556 .
Ag1A Ag1B Eu2 109.3(5) . 3_445
As3 Ag1B Eu2 162.98(8) 7_556 3_445
As3 Ag1B Eu2 75.34(2) 7_546 3_445
As4 Ag1B Eu2 113.15(7) . 3_445
As2 Ag1B Eu2 63.77(3) 5_556 3_445
As1 Ag1B Eu2 62.24(5) . 3_445
Ag1A Ag1B Eu2 109.3(5) . 3_455
As3 Ag1B Eu2 75.34(2) 7_556 3_455
As3 Ag1B Eu2 162.98(8) 7_546 3_455
As4 Ag1B Eu2 113.15(7) . 3_455
As2 Ag1B Eu2 63.77(3) 5_556 3_455
As1 Ag1B Eu2 62.24(5) . 3_455
Eu2 Ag1B Eu2 87.89(5) 3_445 3_455
Ag1A Ag1B Zn2 49.2(3) . 3_445
As3 Ag1B Zn2 128.74(12) 7_556 3_445
As3 Ag1B Zn2 55.38(4) 7_546 3_445
As4 Ag1B Zn2 51.81(5) . 3_445
As2 Ag1B Zn2 55.54(5) 5_556 3_445
As1 Ag1B Zn2 124.40(5) . 3_445
Eu2 Ag1B Zn2 62.30(3) 3_445 3_445
Eu2 Ag1B Zn2 119.09(6) 3_455 3_445
Ag1A Ag1B Ag2 49.2(3) . 3_445
As3 Ag1B Ag2 128.74(12) 7_556 3_445
As3 Ag1B Ag2 55.38(4) 7_546 3_445
As4 Ag1B Ag2 51.81(5) . 3_445
As2 Ag1B Ag2 55.54(5) 5_556 3_445
As1 Ag1B Ag2 124.40(5) . 3_445
Eu2 Ag1B Ag2 62.30(3) 3_445 3_445
Eu2 Ag1B Ag2 119.09(6) 3_455 3_445
Zn2 Ag1B Ag2 0.00(3) 3_445 3_445
Ag1A Ag1B Zn2 49.2(3) . 3_455
As3 Ag1B Zn2 55.38(4) 7_556 3_455
As3 Ag1B Zn2 128.74(12) 7_546 3_455
As4 Ag1B Zn2 51.81(5) . 3_455
As2 Ag1B Zn2 55.54(5) 5_556 3_455
As1 Ag1B Zn2 124.40(5) . 3_455
Eu2 Ag1B Zn2 119.09(6) 3_445 3_455
Eu2 Ag1B Zn2 62.30(3) 3_455 3_455
Zn2 Ag1B Zn2 86.49(8) 3_445 3_455
Ag2 Ag1B Zn2 86.49(8) 3_445 3_455
Ag1A Ag1B Ag2 49.2(3) . 3_455
As3 Ag1B Ag2 55.38(4) 7_556 3_455
As3 Ag1B Ag2 128.74(12) 7_546 3_455
As4 Ag1B Ag2 51.81(5) . 3_455
As2 Ag1B Ag2 55.54(5) 5_556 3_455
As1 Ag1B Ag2 124.40(5) . 3_455
Eu2 Ag1B Ag2 119.09(6) 3_445 3_455
Eu2 Ag1B Ag2 62.30(3) 3_455 3_455
Zn2 Ag1B Ag2 86.49(8) 3_445 3_455
Ag2 Ag1B Ag2 86.49(8) 3_445 3_455
Zn2 Ag1B Ag2 0.00(3) 3_455 3_455
As3 Ag2 As4 75.81(2) . 3
As3 Ag2 As4 75.81(2) . 3_545
As4 Ag2 As4 116.49(3) 3 3_545
As3 Ag2 Zn2 62.24(4) . 5_656
As4 Ag2 Zn2 58.244(16) 3 5_656
As4 Ag2 Zn2 58.244(16) 3_545 5_656
As3 Ag2 Ag2 62.24(4) . 5_656
As4 Ag2 Ag2 58.244(16) 3 5_656
As4 Ag2 Ag2 58.244(16) 3_545 5_656
Zn2 Ag2 Ag2 0.00(3) 5_656 5_656
As3 Ag2 As3 118.16(4) . 5_656
As4 Ag2 As3 72.85(2) 3 5_656
As4 Ag2 As3 72.85(2) 3_545 5_656
Zn2 Ag2 As3 55.93(3) 5_656 5_656
Ag2 Ag2 As3 55.93(3) 5_656 5_656
As3 Ag2 Ag3 106.05(4) . .
As4 Ag2 Ag3 121.021(16) 3 .
As4 Ag2 Ag3 121.021(16) 3_545 .
Zn2 Ag2 Ag3 168.29(5) 5_656 .
Ag2 Ag2 Ag3 168.29(5) 5_656 .
As3 Ag2 Ag3 135.78(4) 5_656 .
As3 Ag2 As2 114.98(3) . 7_546
As4 Ag2 As2 169.19(4) 3 7_546
As4 Ag2 As2 68.880(18) 3_545 7_546
Zn2 Ag2 As2 126.22(2) 5_656 7_546
Ag2 Ag2 As2 126.22(2) 5_656 7_546
As3 Ag2 As2 101.15(3) 5_656 7_546
Ag3 Ag2 As2 56.99(2) . 7_546
As3 Ag2 As2 114.98(3) . 7_556
As4 Ag2 As2 68.880(18) 3 7_556
As4 Ag2 As2 169.19(4) 3_545 7_556
Zn2 Ag2 As2 126.22(2) 5_656 7_556
Ag2 Ag2 As2 126.22(2) 5_656 7_556
As3 Ag2 As2 101.15(3) 5_656 7_556
Ag3 Ag2 As2 56.99(2) . 7_556
As2 Ag2 As2 104.28(4) 7_546 7_556
As3 Ag2 Ag1A 118.78(17) . 3
As4 Ag2 Ag1A 42.98(17) 3 3
As4 Ag2 Ag1A 124.19(11) 3_545 3
Zn2 Ag2 Ag1A 80.73(12) 5_656 3
Ag2 Ag2 Ag1A 80.73(12) 5_656 3
As3 Ag2 Ag1A 52.33(12) 5_656 3
Ag3 Ag2 Ag1A 106.58(11) . 3
As2 Ag2 Ag1A 126.24(17) 7_546 3
As2 Ag2 Ag1A 52.42(11) 7_556 3
As3 Ag2 Ag1A 118.78(17) . 3_545
As4 Ag2 Ag1A 124.19(11) 3 3_545
As4 Ag2 Ag1A 42.98(17) 3_545 3_545
Zn2 Ag2 Ag1A 80.73(12) 5_656 3_545
Ag2 Ag2 Ag1A 80.73(12) 5_656 3_545
As3 Ag2 Ag1A 52.33(12) 5_656 3_545
Ag3 Ag2 Ag1A 106.58(11) . 3_545
As2 Ag2 Ag1A 52.42(11) 7_546 3_545
As2 Ag2 Ag1A 126.24(17) 7_556 3_545
Ag1A Ag2 Ag1A 99.0(3) 3 3_545
As1 Ag3 As2 116.56(2) . 7_556
As1 Ag3 As2 116.56(2) . 7_546
As2 Ag3 As2 112.37(4) 7_556 7_546
As1 Ag3 As2 108.53(3) . 1_554
As2 Ag3 As2 99.90(3) 7_556 1_554
As2 Ag3 As2 99.90(3) 7_546 1_554
As1 Ag3 Ag2 111.17(4) . .
As2 Ag3 Ag2 61.94(2) 7_556 .
As2 Ag3 Ag2 61.94(2) 7_546 .
As2 Ag3 Ag2 140.30(4) 1_554 .
As1 Ag3 Eu2 66.989(18) . 7_545
As2 Ag3 Eu2 162.11(3) 7_556 7_545
As2 Ag3 Eu2 78.38(2) 7_546 7_545
As2 Ag3 Eu2 63.310(18) 1_554 7_545
Ag2 Ag3 Eu2 134.839(12) . 7_545
As1 Ag3 Eu2 66.989(18) . 7
As2 Ag3 Eu2 78.38(2) 7_556 7
As2 Ag3 Eu2 162.11(3) 7_546 7
As2 Ag3 Eu2 63.310(18) 1_554 7
Ag2 Ag3 Eu2 134.839(12) . 7
Eu2 Ag3 Eu2 87.875(19) 7_545 7
As1 Ag3 Eu2 176.47(3) . .
As2 Ag3 Eu2 62.18(2) 7_556 .
As2 Ag3 Eu2 62.18(2) 7_546 .
As2 Ag3 Eu2 75.00(3) 1_554 .
Ag2 Ag3 Eu2 65.30(2) . .
Eu2 Ag3 Eu2 115.305(18) 7_545 .
Eu2 Ag3 Eu2 115.305(18) 7 .
As1 Ag3 Eu1 60.815(18) . 7_556
As2 Ag3 Eu1 59.53(2) 7_556 7_556
As2 Ag3 Eu1 123.02(3) 7_546 7_556
As2 Ag3 Eu1 136.466(14) 1_554 7_556
Ag2 Ag3 Eu1 67.39(2) . 7_556
Eu2 Ag3 Eu1 127.75(2) 7_545 7_556
Eu2 Ag3 Eu1 74.552(12) 7 7_556
Eu2 Ag3 Eu1 116.722(17) . 7_556
As1 Ag3 Eu1 60.815(18) . 7_546
As2 Ag3 Eu1 123.02(3) 7_556 7_546
As2 Ag3 Eu1 59.53(2) 7_546 7_546
As2 Ag3 Eu1 136.466(14) 1_554 7_546
Ag2 Ag3 Eu1 67.39(2) . 7_546
Eu2 Ag3 Eu1 74.552(12) 7_545 7_546
Eu2 Ag3 Eu1 127.75(2) 7 7_546
Eu2 Ag3 Eu1 116.722(17) . 7_546
Eu1 Ag3 Eu1 78.560(18) 7_556 7_546
As1 As1 Ag3 108.50(5) 5 .
As1 As1 Ag1B 112.88(6) 5 .
Ag3 As1 Ag1B 138.62(5) . .
As1 As1 Eu2 69.59(3) 5 3_445
Ag3 As1 Eu2 133.877(14) . 3_445
Ag1B As1 Eu2 64.52(3) . 3_445
As1 As1 Eu2 69.59(3) 5 3_455
Ag3 As1 Eu2 133.877(14) . 3_455
Ag1B As1 Eu2 64.52(3) . 3_455
Eu2 As1 Eu2 90.13(2) 3_445 3_455
As1 As1 Eu1 135.793(12) 5 7_556
Ag3 As1 Eu1 73.20(2) . 7_556
Ag1B As1 Eu1 77.36(3) . 7_556
Eu2 As1 Eu1 141.39(3) 3_445 7_556
Eu2 As1 Eu1 78.377(12) 3_455 7_556
As1 As1 Eu1 135.793(12) 5 7_546
Ag3 As1 Eu1 73.20(2) . 7_546
Ag1B As1 Eu1 77.36(3) . 7_546
Eu2 As1 Eu1 78.377(12) 3_445 7_546
Eu2 As1 Eu1 141.39(3) 3_455 7_546
Eu1 As1 Eu1 87.93(2) 7_556 7_546
As1 As1 Eu2 64.59(3) 5 7_545
Ag3 As1 Eu2 64.833(19) . 7_545
Ag1B As1 Eu2 135.414(15) . 7_545
Eu2 As1 Eu2 74.391(14) 3_445 7_545
Eu2 As1 Eu2 134.18(3) 3_455 7_545
Eu1 As1 Eu2 137.96(3) 7_556 7_545
Eu1 As1 Eu2 78.193(12) 7_546 7_545
As1 As1 Eu2 64.59(3) 5 7
Ag3 As1 Eu2 64.833(19) . 7
Ag1B As1 Eu2 135.414(15) . 7
Eu2 As1 Eu2 134.18(3) 3_445 7
Eu2 As1 Eu2 74.391(14) 3_455 7
Eu1 As1 Eu2 78.193(12) 7_556 7
Eu1 As1 Eu2 137.96(3) 7_546 7
Eu2 As1 Eu2 86.05(2) 7_545 7
Ag1A As2 Zn3 123.07(4) 5_556 7_556
Ag1A As2 Ag3 123.07(4) 5_556 7_556
Zn3 As2 Ag3 0.0 7_556 7_556
Ag1A As2 Zn3 123.07(4) 5_556 7_546
Zn3 As2 Zn3 112.37(4) 7_556 7_546
Ag3 As2 Zn3 112.37(4) 7_556 7_546
Ag1A As2 Ag3 123.07(4) 5_556 7_546
Zn3 As2 Ag3 112.37(4) 7_556 7_546
Ag3 As2 Ag3 112.37(4) 7_556 7_546
Zn3 As2 Ag3 0.00(4) 7_546 7_546
Ag1A As2 Ag1B 11.06(18) 5_556 5_556
Zn3 As2 Ag1B 123.81(2) 7_556 5_556
Ag3 As2 Ag1B 123.81(2) 7_556 5_556
Zn3 As2 Ag1B 123.81(2) 7_546 5_556
Ag3 As2 Ag1B 123.81(2) 7_546 5_556
Ag1A As2 Zn1B 11.06(18) 5_556 5_556
Zn3 As2 Zn1B 123.81(2) 7_556 5_556
Ag3 As2 Zn1B 123.81(2) 7_556 5_556
Zn3 As2 Zn1B 123.81(2) 7_546 5_556
Ag3 As2 Zn1B 123.81(2) 7_546 5_556
Ag1B As2 Zn1B 0.00(11) 5_556 5_556
Ag1A As2 Zn3 119.3(2) 5_556 1_556
Zn3 As2 Zn3 80.10(3) 7_556 1_556
Ag3 As2 Zn3 80.10(3) 7_556 1_556
Zn3 As2 Zn3 80.10(3) 7_546 1_556
Ag3 As2 Zn3 80.10(3) 7_546 1_556
Ag1B As2 Zn3 108.26(7) 5_556 1_556
Zn1B As2 Zn3 108.26(7) 5_556 1_556
Ag1A As2 Ag3 119.3(2) 5_556 1_556
Zn3 As2 Ag3 80.10(3) 7_556 1_556
Ag3 As2 Ag3 80.10(3) 7_556 1_556
Zn3 As2 Ag3 80.10(3) 7_546 1_556
Ag3 As2 Ag3 80.10(3) 7_546 1_556
Ag1B As2 Ag3 108.26(7) 5_556 1_556
Zn1B As2 Ag3 108.26(7) 5_556 1_556
Zn3 As2 Ag3 0.00(3) 1_556 1_556
Ag1A As2 Ag2 65.95(12) 5_556 7_546
Zn3 As2 Ag2 145.91(4) 7_556 7_546
Ag3 As2 Ag2 145.91(4) 7_556 7_546
Zn3 As2 Ag2 61.07(2) 7_546 7_546
Ag3 As2 Ag2 61.07(2) 7_546 7_546
Ag1B As2 Ag2 71.83(5) 5_556 7_546
Zn1B As2 Ag2 71.83(5) 5_556 7_546
Zn3 As2 Ag2 126.85(2) 1_556 7_546
Ag3 As2 Ag2 126.85(2) 1_556 7_546
Ag1A As2 Zn2 65.95(12) 5_556 7_546
Zn3 As2 Zn2 145.91(4) 7_556 7_546
Ag3 As2 Zn2 145.91(4) 7_556 7_546
Zn3 As2 Zn2 61.07(2) 7_546 7_546
Ag3 As2 Zn2 61.07(2) 7_546 7_546
Ag1B As2 Zn2 71.83(5) 5_556 7_546
Zn1B As2 Zn2 71.83(5) 5_556 7_546
Zn3 As2 Zn2 126.85(2) 1_556 7_546
Ag3 As2 Zn2 126.85(2) 1_556 7_546
Ag2 As2 Zn2 0.0 7_546 7_546
Ag1A As2 Ag2 65.95(12) 5_556 7_556
Zn3 As2 Ag2 61.07(2) 7_556 7_556
Ag3 As2 Ag2 61.07(2) 7_556 7_556
Zn3 As2 Ag2 145.91(4) 7_546 7_556
Ag3 As2 Ag2 145.91(4) 7_546 7_556
Ag1B As2 Ag2 71.83(5) 5_556 7_556
Zn1B As2 Ag2 71.83(5) 5_556 7_556
Zn3 As2 Ag2 126.85(2) 1_556 7_556
Ag3 As2 Ag2 126.85(2) 1_556 7_556
Ag2 As2 Ag2 104.28(4) 7_546 7_556
Zn2 As2 Ag2 104.28(4) 7_546 7_556
Ag1A As3 Ag1A 124.6(2) 7_556 7_546
Ag1A As3 Zn1B 12.12(19) 7_556 7_556
Ag1A As3 Zn1B 124.42(11) 7_546 7_556
Ag1A As3 Ag1B 12.12(19) 7_556 7_556
Ag1A As3 Ag1B 124.42(11) 7_546 7_556
Zn1B As3 Ag1B 0.00(11) 7_556 7_556
Ag1A As3 Zn1B 124.42(11) 7_556 7_546
Ag1A As3 Zn1B 12.12(19) 7_546 7_546
Zn1B As3 Zn1B 121.22(8) 7_556 7_546
Ag1B As3 Zn1B 121.22(8) 7_556 7_546
Ag1A As3 Ag1B 124.42(11) 7_556 7_546
Ag1A As3 Ag1B 12.12(19) 7_546 7_546
Zn1B As3 Ag1B 121.22(8) 7_556 7_546
Ag1B As3 Ag1B 121.22(8) 7_556 7_546
Zn1B As3 Ag1B 0.0 7_546 7_546
Ag1A As3 Ag2 92.4(2) 7_556 .
Ag1A As3 Ag2 92.4(2) 7_546 .
Zn1B As3 Ag2 104.36(8) 7_556 .
Ag1B As3 Ag2 104.36(8) 7_556 .
Zn1B As3 Ag2 104.36(8) 7_546 .
Ag1B As3 Ag2 104.36(8) 7_546 .
Ag1A As3 Zn2 67.1(2) 7_556 5_656
Ag1A As3 Zn2 67.1(2) 7_546 5_656
Zn1B As3 Zn2 75.15(6) 7_556 5_656
Ag1B As3 Zn2 75.15(6) 7_556 5_656
Zn1B As3 Zn2 75.15(6) 7_546 5_656
Ag1B As3 Zn2 75.15(6) 7_546 5_656
Ag2 As3 Zn2 61.84(4) . 5_656
Ag1A As3 Ag2 67.1(2) 7_556 5_656
Ag1A As3 Ag2 67.1(2) 7_546 5_656
Zn1B As3 Ag2 75.15(6) 7_556 5_656
Ag1B As3 Ag2 75.15(6) 7_556 5_656
Zn1B As3 Ag2 75.15(6) 7_546 5_656
Ag1B As3 Ag2 75.15(6) 7_546 5_656
Ag2 As3 Ag2 61.84(4) . 5_656
Zn2 As3 Ag2 0.00(3) 5_656 5_656
Ag1A As3 Eu1 96.0(2) 7_556 .
Ag1A As3 Eu1 96.0(2) 7_546 .
Zn1B As3 Eu1 83.99(8) 7_556 .
Ag1B As3 Eu1 83.99(8) 7_556 .
Zn1B As3 Eu1 83.99(8) 7_546 .
Ag1B As3 Eu1 83.99(8) 7_546 .
Ag2 As3 Eu1 161.95(4) . .
Zn2 As3 Eu1 136.21(4) 5_656 .
Ag2 As3 Eu1 136.21(4) 5_656 .
Ag1A As3 Eu1 161.58(14) 7_556 7_546
Ag1A As3 Eu1 71.28(12) 7_546 7_546
Zn1B As3 Eu1 163.86(4) 7_556 7_546
Ag1B As3 Eu1 163.86(4) 7_556 7_546
Zn1B As3 Eu1 73.21(3) 7_546 7_546
Ag1B As3 Eu1 73.21(3) 7_546 7_546
Ag2 As3 Eu1 76.62(2) . 7_546
Zn2 As3 Eu1 118.06(2) 5_656 7_546
Ag2 As3 Eu1 118.06(2) 5_656 7_546
Eu1 As3 Eu1 90.94(2) . 7_546
Ag1A As4 Ag1A 180.000(1) . 5_556
Ag1A As4 Zn1B 178.5(2) . 5_556
Ag1A As4 Zn1B 1.5(2) 5_556 5_556
Ag1A As4 Ag1B 178.5(2) . 5_556
Ag1A As4 Ag1B 1.5(2) 5_556 5_556
Zn1B As4 Ag1B 0.00(6) 5_556 5_556
Ag1A As4 Ag1B 1.5(2) . .
Ag1A As4 Ag1B 178.5(2) 5_556 .
Zn1B As4 Ag1B 180.0 5_556 .
Ag1B As4 Ag1B 180.0 5_556 .
Ag1A As4 Zn2 76.55(9) . 3_445
Ag1A As4 Zn2 103.45(9) 5_556 3_445
Zn1B As4 Zn2 102.71(2) 5_556 3_445
Ag1B As4 Zn2 102.71(2) 5_556 3_445
Ag1B As4 Zn2 77.29(2) . 3_445
Ag1A As4 Ag2 76.55(9) . 3_445
Ag1A As4 Ag2 103.45(9) 5_556 3_445
Zn1B As4 Ag2 102.71(2) 5_556 3_445
Ag1B As4 Ag2 102.71(2) 5_556 3_445
Ag1B As4 Ag2 77.29(2) . 3_445
Zn2 As4 Ag2 0.00(5) 3_445 3_445
Ag1A As4 Zn2 103.45(9) . 7_556
Ag1A As4 Zn2 76.55(9) 5_556 7_556
Zn1B As4 Zn2 77.29(2) 5_556 7_556
Ag1B As4 Zn2 77.29(2) 5_556 7_556
Ag1B As4 Zn2 102.71(2) . 7_556
Zn2 As4 Zn2 180.00(4) 3_445 7_556
Ag2 As4 Zn2 180.00(4) 3_445 7_556
Ag1A As4 Ag2 103.45(9) . 7_556
Ag1A As4 Ag2 76.55(9) 5_556 7_556
Zn1B As4 Ag2 77.29(2) 5_556 7_556
Ag1B As4 Ag2 77.29(2) 5_556 7_556
Ag1B As4 Ag2 102.71(2) . 7_556
Zn2 As4 Ag2 180.00(4) 3_445 7_556
Ag2 As4 Ag2 180.00(4) 3_445 7_556
Zn2 As4 Ag2 0.00(4) 7_556 7_556
Ag1A As4 Zn2 76.55(9) . 3_455
Ag1A As4 Zn2 103.45(9) 5_556 3_455
Zn1B As4 Zn2 102.71(2) 5_556 3_455
Ag1B As4 Zn2 102.71(2) 5_556 3_455
Ag1B As4 Zn2 77.29(2) . 3_455
Zn2 As4 Zn2 116.49(3) 3_445 3_455
Ag2 As4 Zn2 116.49(3) 3_445 3_455
Zn2 As4 Zn2 63.51(3) 7_556 3_455
Ag2 As4 Zn2 63.51(3) 7_556 3_455
Ag1A As4 Ag2 76.55(9) . 3_455
Ag1A As4 Ag2 103.45(9) 5_556 3_455
Zn1B As4 Ag2 102.71(2) 5_556 3_455
Ag1B As4 Ag2 102.71(2) 5_556 3_455
Ag1B As4 Ag2 77.29(2) . 3_455
Zn2 As4 Ag2 116.49(3) 3_445 3_455
Ag2 As4 Ag2 116.49(3) 3_445 3_455
Zn2 As4 Ag2 63.51(3) 7_556 3_455
Ag2 As4 Ag2 63.51(3) 7_556 3_455
Zn2 As4 Ag2 0.00(8) 3_455 3_455

loop_
_geom_bond_atom_site_label_1
_geom_bond_atom_site_label_2
_geom_bond_distance
_geom_bond_site_symmetry_2
Eu1 As3 3.0980(9) .
Eu1 As3 3.1186(7) 7_546
Eu1 As3 3.1186(7) 7_556
Eu1 As2 3.1744(9) .
Eu1 As1 3.2210(6) 7_556
Eu1 As1 3.2210(6) 7_546
Eu1 Ag1A 3.324(6) .
Eu1 Ag1B 3.4188(16) .
Eu1 As4 3.5002(4) .
Eu1 Zn3 3.5318(7) 7_556
Eu1 Ag3 3.5318(7) 7_556
Eu2 As1 3.1587(7) 3
Eu2 As1 3.1587(6) 3_545
Eu2 As2 3.1716(7) 7_546
Eu2 As2 3.1716(7) 7_556
Eu2 Zn1B 3.2222(14) 3
Eu2 Ag1B 3.2222(14) 3
Eu2 Zn1B 3.2222(14) 3_545
Eu2 Ag1B 3.2222(14) 3_545
Eu2 Zn3 3.2226(6) 7_545
Eu2 Ag3 3.2226(6) 7_545
Eu2 Zn3 3.2226(6) 7
Eu2 Ag3 3.2226(6) 7
Ag1A Ag1B 0.539(8) .
Ag1A As4 2.061(11) .
Ag1A As3 2.525(3) 7_556
Ag1A As3 2.525(3) 7_546
Ag1A As2 2.551(7) 5_556
Ag1A Zn2 2.940(7) 3_445
Ag1A Ag2 2.940(7) 3_445
Ag1A Zn2 2.940(7) 3_455
Ag1A Ag2 2.940(7) 3_455
Ag1A Eu2 3.438(5) 3_445
Ag1B As3 2.5663(10) 7_556
Ag1B As3 2.5663(10) 7_546
Ag1B As4 2.596(3) .
Ag1B As2 2.730(2) 5_556
Ag1B As1 2.859(3) .
Ag1B Eu2 3.2222(14) 3_445
Ag1B Eu2 3.2222(14) 3_455
Ag1B Zn2 3.264(2) 3_445
Ag1B Ag2 3.264(2) 3_445
Ag1B Zn2 3.264(2) 3_455
Ag1B Ag2 3.264(2) 3_455
Ag2 As3 2.6008(12) .
Ag2 As4 2.6297(5) 3
Ag2 As4 2.6297(5) 3_545
Ag2 Zn2 2.7681(17) 5_656
Ag2 Ag2 2.7681(17) 5_656
Ag2 As3 2.7784(12) 5_656
Ag2 Ag3 2.8090(11) .
Ag2 As2 2.8323(8) 7_546
Ag2 As2 2.8323(8) 7_556
Ag2 Ag1A 2.940(7) 3
Ag2 Ag1A 2.940(7) 3_545
Ag3 As1 2.6534(11) .
Ag3 As2 2.6913(7) 7_556
Ag3 As2 2.6913(7) 7_546
Ag3 As2 2.7777(12) 1_554
Ag3 Eu2 3.2226(6) 7_545
Ag3 Eu2 3.2226(6) 7
Ag3 Eu1 3.5318(7) 7_556
Ag3 Eu1 3.5318(7) 7_546
As1 As1 2.5077(16) 5
As1 Eu2 3.1587(6) 3_445
As1 Eu2 3.1587(6) 3_455
As1 Eu1 3.2210(6) 7_556
As1 Eu1 3.2210(6) 7_546
As1 Eu2 3.2772(7) 7_545
As1 Eu2 3.2772(7) 7
As2 Ag1A 2.551(7) 5_556
As2 Zn3 2.6913(7) 7_556
As2 Ag3 2.6913(7) 7_556
As2 Zn3 2.6913(7) 7_546
As2 Ag3 2.6913(7) 7_546
As2 Ag1B 2.730(2) 5_556
As2 Zn1B 2.730(2) 5_556
As2 Zn3 2.7777(12) 1_556
As2 Ag3 2.7777(12) 1_556
As2 Ag2 2.8323(8) 7_546
As2 Zn2 2.8323(8) 7_546
As2 Ag2 2.8323(8) 7_556
As3 Ag1A 2.525(3) 7_556
As3 Ag1A 2.525(3) 7_546
As3 Zn1B 2.5663(10) 7_556
As3 Ag1B 2.5663(10) 7_556
As3 Zn1B 2.5663(10) 7_546
As3 Ag1B 2.5663(10) 7_546
As3 Zn2 2.7784(12) 5_656
As3 Ag2 2.7784(12) 5_656
As3 Eu1 3.1186(7) 7_546
As4 Ag1A 2.061(11) 5_556
As4 Zn1B 2.596(3) 5_556
As4 Ag1B 2.596(3) 5_556
As4 Zn2 2.6297(5) 3_445
As4 Ag2 2.6297(5) 3_445
As4 Zn2 2.6297(5) 7_556
As4 Ag2 2.6297(5) 7_556
As4 Zn2 2.6297(5) 3_455
As4 Ag2 2.6297(5) 3_455
